data_4100477
loop_
_publ_author_name
'Lambert, C.'
'Schelter, J.'
'Amthor, S.'
'Coropceanu, V.'
'Br\'edas, J.-L.'
'Gruhn, N. E.'

_journal_name_full 'Journal of the American Chemical Society'
_journal_paper_doi 10.1021/ja0512531
_journal_year 2005
_chemical_formula_sum 'C96 H80 Fe2 N4 O10'
_chemical_formula_weight 1561.34
_space_group_IT_number 2
_symmetry_cell_setting triclinic
_symmetry_space_group_name_Hall '-P 1'
_symmetry_space_group_name_H-M 'P -1'
_cell_angle_alpha 112.975(4)
_cell_angle_beta 100.074(4)
_cell_angle_gamma 94.916(4)
_cell_formula_units_Z 1
_cell_length_a 10.501(3)
_cell_length_b 13.256(4)
_cell_length_c 15.364(4)
_cell_measurement_temperature 173(2)
_cell_volume 1910.4(9)
_diffrn_ambient_temperature 173(2)
_exptl_crystal_density_diffrn 1.357
_cod_database_code 4100477

loop_
_symmetry_equiv_pos_as_xyz
'x, y, z'
'-x, -y, -z'

loop_
_atom_site_label
_atom_site_type_symbol
_atom_site_fract_x
_atom_site_fract_y
_atom_site_fract_z
_atom_site_U_iso_or_equiv
_atom_site_adp_type
_atom_site_occupancy
_atom_site_symmetry_multiplicity
_atom_site_calc_flag
_atom_site_refinement_flags
_atom_site_disorder_assembly
_atom_site_disorder_group
C1 C 0.82312(18) 0.58949(16) 0.74790(14) 0.0270(4) Uani 1 1 d . . .
H3 H 0.8105 0.5113 0.7283 0.032 Uiso 1 1 calc R . .
C2 C 0.88033(18) 0.65754(17) 0.84369(14) 0.0280(4) Uani 1 1 d . . .
H4 H 0.9076 0.6270 0.8891 0.034 Uiso 1 1 calc R . .
C3 C 0.89709(18) 0.77165(17) 0.87207(14) 0.0279(4) Uani 1 1 d . . .
C4 C 0.85457(19) 0.81360(17) 0.80460(14) 0.0294(4) Uani 1 1 d . . .
H5 H 0.8635 0.8915 0.8229 0.035 Uiso 1 1 calc R . .
C5 C 0.79873(19) 0.73939(16) 0.70995(14) 0.0281(4) Uani 1 1 d . . .
H6 H 0.7692 0.7678 0.6634 0.034 Uiso 1 1 calc R . .
C6 C 0.9586(2) 0.84534(18) 0.97191(15) 0.0349(5) Uani 1 1 d . . .
C7 C 0.81640(18) 0.33984(15) 0.44756(13) 0.0227(4) Uani 1 1 d . . .
C8 C 0.85941(17) 0.23030(15) 0.39600(14) 0.0239(4) Uani 1 1 d . . .
C9 C 0.85612(18) 0.19092(16) 0.29616(14) 0.0267(4) Uani 1 1 d . . .
C10 C 0.8862(2) 0.08502(17) 0.24884(16) 0.0338(5) Uani 1 1 d . . .
H7 H 0.8824 0.0566 0.1811 0.041 Uiso 1 1 calc R . .
C11 C 0.9211(2) 0.02137(17) 0.29868(18) 0.0402(5) Uani 1 1 d . . .
H8 H 0.9401 -0.0508 0.2653 0.048 Uiso 1 1 calc R . .
C12 C 0.9286(2) 0.06238(17) 0.39716(17) 0.0380(5) Uani 1 1 d . . .
H9 H 0.9545 0.0184 0.4312 0.046 Uiso 1 1 calc R . .
C13 C 0.89898(19) 0.16687(16) 0.44773(15) 0.0289(4) Uani 1 1 d . . .
C14 C 0.9096(2) 0.20641(16) 0.55441(15) 0.0293(4) Uani 1 1 d . . .
C15 C 1.0280(2) 0.21493(17) 0.61600(16) 0.0331(5) Uani 1 1 d . . .
H10 H 1.1024 0.1957 0.5897 0.040 Uiso 1 1 calc R . .
C16 C 1.0392(2) 0.25104(18) 0.71536(17) 0.0380(5) Uani 1 1 d . . .
H11 H 1.1212 0.2565 0.7559 0.046 Uiso 1 1 calc R . .
C17 C 0.9329(2) 0.27921(18) 0.75621(17) 0.0398(5) Uani 1 1 d . . .
C18 C 0.8149(2) 0.2699(2) 0.69491(17) 0.0417(5) Uani 1 1 d . . .
H12 H 0.7404 0.2885 0.7213 0.050 Uiso 1 1 calc R . .
C19 C 0.8031(2) 0.23414(19) 0.59604(17) 0.0374(5) Uani 1 1 d . . .
H13 H 0.7207 0.2284 0.5558 0.045 Uiso 1 1 calc R . .
C20 C 0.9435(3) 0.3181(2) 0.86417(19) 0.0588(7) Uani 1 1 d . . .
H14A H 0.9411 0.3980 0.8931 0.088 Uiso 1 1 calc R . .
H15B H 1.0263 0.3038 0.8941 0.088 Uiso 1 1 calc R . .
H16C H 0.8698 0.2777 0.8753 0.088 Uiso 1 1 calc R . .
C21 C 0.83158(18) 0.26046(16) 0.24124(14) 0.0260(4) Uani 1 1 d . . .
C22 C 0.7631(2) 0.21400(18) 0.14409(15) 0.0338(5) Uani 1 1 d . . .
H17 H 0.7301 0.1365 0.1125 0.041 Uiso 1 1 calc R . .
C23 C 0.7430(2) 0.2795(2) 0.09360(15) 0.0376(5) Uani 1 1 d . . .
H18 H 0.6969 0.2458 0.0275 0.045 Uiso 1 1 calc R . .
C24 C 0.7880(2) 0.39286(19) 0.13640(15) 0.0334(5) Uani 1 1 d . . .
C25 C 0.85880(19) 0.43893(17) 0.23207(14) 0.0294(4) Uani 1 1 d . . .
H19 H 0.8922 0.5164 0.2631 0.035 Uiso 1 1 calc R . .
C26 C 0.88138(18) 0.37357(16) 0.28278(14) 0.0260(4) Uani 1 1 d . . .
H20 H 0.9322 0.4068 0.3476 0.031 Uiso 1 1 calc R . .
C27 C 0.7573(3) 0.4637(2) 0.08191(17) 0.0481(6) Uani 1 1 d . . .
H21A H 0.8082 0.4489 0.0319 0.072 Uiso 1 1 calc R . .
H22B H 0.7801 0.5424 0.1271 0.072 Uiso 1 1 calc R . .
H23C H 0.6634 0.4461 0.0513 0.072 Uiso 1 1 calc R . .
C28 C 0.50671(17) 0.61984(15) 0.43499(13) 0.0214(4) Uani 1 1 d . . .
C29 C 0.54653(17) 0.69300(16) 0.38586(14) 0.0262(4) Uani 1 1 d . . .
C30 C 0.59116(19) 0.80797(17) 0.44116(16) 0.0310(4) Uani 1 1 d . . .
C31 C 0.6217(2) 0.8744(2) 0.39315(19) 0.0416(5) Uani 1 1 d . . .
H24 H 0.6492 0.9522 0.4293 0.050 Uiso 1 1 calc R . .
C32 C 0.6124(2) 0.8287(2) 0.2945(2) 0.0471(6) Uani 1 1 d . . .
H25 H 0.6344 0.8749 0.2632 0.057 Uiso 1 1 calc R . .
C33 C 0.5712(2) 0.7161(2) 0.24099(17) 0.0410(5) Uani 1 1 d . . .
H26 H 0.5668 0.6854 0.1732 0.049 Uiso 1 1 calc R . .
C34 C 0.53553(19) 0.64578(18) 0.28469(15) 0.0312(4) Uani 1 1 d . . .
C35 C 0.48988(19) 0.52561(19) 0.22217(15) 0.0326(5) Uani 1 1 d . . .
C36 C 0.4123(2) 0.4927(2) 0.12862(16) 0.0426(6) Uani 1 1 d . . .
H27 H 0.3837 0.5476 0.1081 0.051 Uiso 1 1 calc R . .
C37 C 0.3765(2) 0.3817(2) 0.06569(17) 0.0506(7) Uani 1 1 d . . .
H28 H 0.3258 0.3620 0.0020 0.061 Uiso 1 1 calc R . .
C38 C 0.4127(2) 0.2986(2) 0.09306(17) 0.0473(6) Uani 1 1 d . . .
C39 C 0.4860(2) 0.3309(2) 0.18746(17) 0.0411(5) Uani 1 1 d . . .
H29 H 0.5094 0.2756 0.2092 0.049 Uiso 1 1 calc R . .
C40 C 0.5252(2) 0.44157(18) 0.24976(15) 0.0335(5) Uani 1 1 d . . .
H30 H 0.5773 0.4610 0.3129 0.040 Uiso 1 1 calc R . .
C41 C 0.3770(3) 0.1775(2) 0.0240(2) 0.0690(9) Uani 1 1 d . . .
H31A H 0.3220 0.1700 -0.0374 0.103 Uiso 1 1 calc R . .
H32B H 0.3286 0.1367 0.0526 0.103 Uiso 1 1 calc R . .
H33C H 0.4572 0.1470 0.0120 0.103 Uiso 1 1 calc R . .
C42 C 0.60379(19) 0.86423(16) 0.54813(15) 0.0300(4) Uani 1 1 d . . .
C43 C 0.51122(19) 0.83872(16) 0.59407(15) 0.0298(4) Uani 1 1 d . . .
H34 H 0.4399 0.7794 0.5571 0.036 Uiso 1 1 calc R . .
C44 C 0.5202(2) 0.89728(18) 0.69197(16) 0.0365(5) Uani 1 1 d . . .
H35 H 0.4546 0.8784 0.7211 0.044 Uiso 1 1 calc R . .
C45 C 0.6244(2) 0.98394(19) 0.74885(18) 0.0446(6) Uani 1 1 d . . .
C46 C 0.7192(2) 1.00694(19) 0.70397(19) 0.0494(6) Uani 1 1 d . . .
H36 H 0.7928 1.0638 0.7416 0.059 Uiso 1 1 calc R . .
C47 C 0.7095(2) 0.94933(19) 0.60600(19) 0.0432(6) Uani 1 1 d . . .
H37 H 0.7759 0.9677 0.5772 0.052 Uiso 1 1 calc R . .
C48 C 0.6322(3) 1.0508(3) 0.8545(2) 0.0681(9) Uani 1 1 d . . .
H38A H 0.7224 1.0627 0.8913 0.102 Uiso 1 1 calc R . .
H39B H 0.5732 1.0106 0.8776 0.102 Uiso 1 1 calc R . .
H40C H 0.6059 1.1228 0.8637 0.102 Uiso 1 1 calc R . .
Fe1 Fe 0.71806(2) 0.51314(2) 0.531644(17) 0.01952(10) Uani 1 1 d . . .
H1 H 0.931(3) 0.597(2) 0.4763(19) 0.052(8) Uiso 1 1 d . . .
H2 H 0.825(3) 0.641(2) 0.465(2) 0.050(9) Uiso 1 1 d . . .
N1 N 0.78454(15) 0.62887(13) 0.68121(11) 0.0238(3) Uani 1 1 d . . .
N2 N 1.0057(2) 0.90198(17) 1.05101(14) 0.0490(5) Uani 1 1 d . . .
O1 O 0.85032(15) 0.60223(13) 0.48190(11) 0.0305(3) Uani 1 1 d . . .
O4 O 0.70580(12) 0.35471(10) 0.41372(9) 0.0240(3) Uani 1 1 d . . .
O5 O 0.89120(12) 0.41379(10) 0.52435(9) 0.0248(3) Uani 1 1 d . . .
O3 O 0.61223(12) 0.42020(10) 0.58627(9) 0.0230(3) Uani 1 1 d . . .
O2 O 0.59469(13) 0.60664(11) 0.49427(10) 0.0279(3) Uani 1 1 d . . .

loop_
_atom_site_aniso_label
_atom_site_aniso_U_11
_atom_site_aniso_U_22
_atom_site_aniso_U_33
_atom_site_aniso_U_23
_atom_site_aniso_U_13
_atom_site_aniso_U_12
C1 0.0261(10) 0.0254(10) 0.0279(10) 0.0104(8) 0.0038(8) 0.0040(8)
C2 0.0264(10) 0.0336(11) 0.0231(9) 0.0116(9) 0.0039(8) 0.0049(8)
C3 0.0229(9) 0.0327(11) 0.0217(9) 0.0051(8) 0.0045(8) 0.0034(8)
C4 0.0309(10) 0.0234(10) 0.0270(10) 0.0041(8) 0.0058(8) 0.0027(8)
C5 0.0303(10) 0.0274(10) 0.0255(10) 0.0109(8) 0.0037(8) 0.0050(8)
C6 0.0336(11) 0.0352(12) 0.0286(11) 0.0063(10) 0.0052(9) 0.0059(9)
C7 0.0257(10) 0.0226(9) 0.0240(9) 0.0127(8) 0.0092(8) 0.0034(8)
C8 0.0197(9) 0.0211(9) 0.0301(10) 0.0096(8) 0.0069(8) 0.0018(7)
C9 0.0208(9) 0.0229(10) 0.0318(10) 0.0069(8) 0.0068(8) 0.0002(7)
C10 0.0351(11) 0.0242(10) 0.0357(11) 0.0038(9) 0.0130(9) 0.0040(8)
C11 0.0468(13) 0.0214(10) 0.0512(14) 0.0095(10) 0.0183(11) 0.0121(9)
C12 0.0408(12) 0.0262(11) 0.0509(14) 0.0183(10) 0.0122(11) 0.0110(9)
C13 0.0258(10) 0.0243(10) 0.0393(11) 0.0155(9) 0.0082(9) 0.0045(8)
C14 0.0342(11) 0.0222(10) 0.0385(11) 0.0187(9) 0.0095(9) 0.0075(8)
C15 0.0326(11) 0.0257(10) 0.0441(12) 0.0176(9) 0.0075(9) 0.0076(8)
C16 0.0402(12) 0.0297(11) 0.0430(13) 0.0184(10) -0.0001(10) 0.0040(9)
C17 0.0543(14) 0.0313(12) 0.0402(12) 0.0217(10) 0.0106(11) 0.0067(10)
C18 0.0462(13) 0.0491(14) 0.0472(14) 0.0310(12) 0.0224(11) 0.0182(11)
C19 0.0340(11) 0.0468(13) 0.0453(13) 0.0308(11) 0.0119(10) 0.0148(10)
C20 0.078(2) 0.0579(17) 0.0430(15) 0.0239(13) 0.0146(14) 0.0051(14)
C21 0.0223(9) 0.0285(10) 0.0252(10) 0.0069(8) 0.0094(8) 0.0057(8)
C22 0.0306(11) 0.0319(11) 0.0272(10) 0.0008(9) 0.0051(9) 0.0038(9)
C23 0.0342(11) 0.0518(14) 0.0188(10) 0.0067(10) 0.0045(8) 0.0088(10)
C24 0.0289(10) 0.0472(13) 0.0300(11) 0.0184(10) 0.0123(9) 0.0125(9)
C25 0.0308(10) 0.0311(11) 0.0288(10) 0.0128(9) 0.0116(8) 0.0064(8)
C26 0.0254(10) 0.0299(10) 0.0215(9) 0.0088(8) 0.0074(8) 0.0039(8)
C27 0.0519(15) 0.0673(17) 0.0370(13) 0.0310(13) 0.0140(11) 0.0175(13)
C28 0.0247(10) 0.0192(9) 0.0195(9) 0.0055(7) 0.0074(7) 0.0074(7)
C29 0.0190(9) 0.0323(11) 0.0335(11) 0.0192(9) 0.0072(8) 0.0066(8)
C30 0.0228(10) 0.0319(11) 0.0447(12) 0.0222(10) 0.0079(9) 0.0045(8)
C31 0.0377(12) 0.0395(13) 0.0590(15) 0.0318(12) 0.0133(11) 0.0035(10)
C32 0.0444(13) 0.0570(16) 0.0627(16) 0.0457(14) 0.0186(12) 0.0094(11)
C33 0.0391(12) 0.0589(16) 0.0420(13) 0.0351(12) 0.0158(10) 0.0114(11)
C34 0.0246(10) 0.0429(12) 0.0349(11) 0.0231(10) 0.0102(9) 0.0098(9)
C35 0.0280(10) 0.0488(13) 0.0271(10) 0.0188(10) 0.0133(8) 0.0088(9)
C36 0.0375(12) 0.0645(16) 0.0303(11) 0.0243(12) 0.0083(10) 0.0065(11)
C37 0.0397(13) 0.0773(19) 0.0267(12) 0.0145(13) 0.0084(10) 0.0008(13)
C38 0.0354(12) 0.0556(15) 0.0372(13) 0.0020(12) 0.0176(10) 0.0031(11)
C39 0.0391(12) 0.0438(13) 0.0404(13) 0.0116(11) 0.0190(10) 0.0146(10)
C40 0.0315(11) 0.0435(13) 0.0270(10) 0.0125(10) 0.0122(9) 0.0121(9)
C41 0.0514(16) 0.0664(19) 0.0573(17) -0.0096(15) 0.0212(14) 0.0013(14)
C42 0.0276(10) 0.0226(10) 0.0388(12) 0.0138(9) 0.0027(9) 0.0039(8)
C43 0.0260(10) 0.0225(10) 0.0355(11) 0.0094(9) 0.0011(8) 0.0015(8)
C44 0.0345(11) 0.0325(11) 0.0360(12) 0.0079(10) 0.0055(9) 0.0086(9)
C45 0.0442(13) 0.0314(12) 0.0407(13) 0.0009(10) -0.0026(11) 0.0109(10)
C46 0.0413(13) 0.0249(12) 0.0596(16) 0.0039(11) -0.0072(12) -0.0042(10)
C47 0.0347(12) 0.0319(12) 0.0597(16) 0.0196(12) 0.0050(11) -0.0025(9)
C48 0.0673(19) 0.0562(18) 0.0462(16) -0.0090(13) -0.0032(14) 0.0148(15)
Fe1 0.02023(15) 0.01862(15) 0.01858(15) 0.00687(11) 0.00383(10) 0.00267(10)
N1 0.0219(8) 0.0253(8) 0.0218(8) 0.0081(7) 0.0036(6) 0.0032(6)
N2 0.0543(13) 0.0452(12) 0.0298(11) 0.0019(9) -0.0017(9) 0.0072(10)
O1 0.0243(8) 0.0327(8) 0.0425(9) 0.0223(7) 0.0105(6) 0.0060(6)
O4 0.0223(7) 0.0227(7) 0.0278(7) 0.0102(6) 0.0072(5) 0.0058(5)
O5 0.0268(7) 0.0233(7) 0.0233(7) 0.0091(6) 0.0048(5) 0.0034(5)
O3 0.0221(7) 0.0247(7) 0.0214(6) 0.0092(5) 0.0048(5) 0.0007(5)
O2 0.0276(7) 0.0279(7) 0.0288(7) 0.0132(6) 0.0019(6) 0.0090(6)

loop_
_geom_bond_atom_site_label_1
_geom_bond_atom_site_label_2
_geom_bond_distance
_geom_bond_site_symmetry_2
_geom_bond_publ_flag
C1 N1 1.340(2) . ?
C1 C2 1.379(3) . ?
C2 C3 1.386(3) . ?
C3 C4 1.383(3) . ?
C3 C6 1.449(3) . ?
C4 C5 1.383(3) . ?
C5 N1 1.341(3) . ?
C6 N2 1.140(3) . ?
C7 O4 1.251(2) . ?
C7 O5 1.269(2) . ?
C7 C8 1.510(3) . ?
C8 C13 1.406(3) . ?
C8 C9 1.407(3) . ?
C9 C10 1.399(3) . ?
C9 C21 1.483(3) . ?
C10 C11 1.375(3) . ?
C11 C12 1.378(3) . ?
C12 C13 1.392(3) . ?
C13 C14 1.493(3) . ?
C14 C19 1.390(3) . ?
C14 C15 1.391(3) . ?
C15 C16 1.390(3) . ?
C16 C17 1.383(3) . ?
C17 C18 1.383(3) . ?
C17 C20 1.513(3) . ?
C18 C19 1.382(3) . ?
C21 C26 1.389(3) . ?
C21 C22 1.398(3) . ?
C22 C23 1.378(3) . ?
C23 C24 1.383(3) . ?
C24 C25 1.387(3) . ?
C24 C27 1.503(3) . ?
C25 C26 1.383(3) . ?
C28 O3 1.248(2) 2_666 ?
C28 O2 1.253(2) . ?
C28 C29 1.516(3) . ?
C29 C34 1.410(3) . ?
C29 C30 1.411(3) . ?
C30 C31 1.401(3) . ?
C30 C42 1.492(3) . ?
C31 C32 1.377(4) . ?
C32 C33 1.377(4) . ?
C33 C34 1.406(3) . ?
C34 C35 1.484(3) . ?
C35 C40 1.394(3) . ?
C35 C36 1.400(3) . ?
C36 C37 1.381(4) . ?
C37 C38 1.383(4) . ?
C38 C39 1.395(3) . ?
C38 C41 1.508(4) . ?
C39 C40 1.379(3) . ?
C42 C43 1.388(3) . ?
C42 C47 1.397(3) . ?
C43 C44 1.378(3) . ?
C44 C45 1.395(3) . ?
C45 C46 1.383(4) . ?
C45 C48 1.498(4) . ?
C46 C47 1.377(4) . ?
Fe1 O2 2.0285(13) . ?
Fe1 O3 2.0871(13) . ?
Fe1 O4 2.1474(13) . ?
Fe1 N1 2.1505(16) . ?
Fe1 O1 2.1686(15) . ?
Fe1 O5 2.3278(14) . ?
Fe1 Fe1 4.4657(13) 2_666 ?
O3 C28 1.248(2) 2_666 ?
